data_1507548
loop_
_publ_author_name
'Deiters, Alexander'
'M\"uck-Lichtenfeld, Christian'
'Fr\"ohlich, Roland'
'Hoppe, Dieter'

_publ_section_title
;
 Asymmetric Synthesis of a (2Z,7E)-Cyclononadiene by an Intramolecular
 Cycloalkylation and Insight to Its Conformational Properties
;
_journal_issue 16
_journal_name_full 'Organic Letters'
_journal_page_first 2415
_journal_paper_doi 10.1021/ol005998h
_journal_volume 2
_journal_year 2000
_chemical_formula_sum 'C17 H27 N O3'
_chemical_formula_weight 293.40
_chemical_name_systematic
; 
 ? 
;
_space_group_IT_number 2
_symmetry_cell_setting triclinic
_symmetry_space_group_name_Hall '-P 1'
_symmetry_space_group_name_H-M 'P -1'
_atom_sites_solution_hydrogens geom
_atom_sites_solution_primary direct
_atom_sites_solution_secondary difmap
_audit_creation_method SHELXL-97
_cell_angle_alpha 76.21(2)
_cell_angle_beta 88.53(2)
_cell_angle_gamma 76.68(2)
_cell_formula_units_Z 2
_cell_length_a 7.295(2)
_cell_length_b 10.900(2)
_cell_length_c 11.366(2)
_cell_measurement_reflns_used 25
_cell_measurement_temperature 223(2)
_cell_measurement_theta_max 46.33
_cell_measurement_theta_min 40.74
_cell_volume 853.7(3)
_computing_cell_refinement 'Express (Nonius B.V., 1994)'
_computing_data_collection 'Express (Nonius B.V., 1994)'
_computing_data_reduction 'MolEN (Fair, 1990)'
_computing_molecular_graphics 'SCHAKAL (Keller, 1997)'
_computing_publication_material 'SHELXL-97 (Sheldrick, 1997)'
_computing_structure_refinement 'SHELXL-97 (Sheldrick, 1997)'
_computing_structure_solution 'SHELXS-97 (Sheldrick, 1990)'
_diffrn_ambient_temperature 223(2)
_diffrn_measured_fraction_theta_full 1.000
_diffrn_measured_fraction_theta_max 1.000
_diffrn_measurement_device_type 'Enraf Nonius CAD4'
_diffrn_measurement_method '\w/2\q scans'
_diffrn_radiation_monochromator graphite
_diffrn_radiation_source 'fine-focus sealed tube'
_diffrn_radiation_type CuK\a
_diffrn_radiation_wavelength 1.54178
_diffrn_reflns_av_R_equivalents 0.0228
_diffrn_reflns_av_sigmaI/netI 0.0715
_diffrn_reflns_limit_h_max 0
_diffrn_reflns_limit_h_min -9
_diffrn_reflns_limit_k_max 13
_diffrn_reflns_limit_k_min -13
_diffrn_reflns_limit_l_max 14
_diffrn_reflns_limit_l_min -14
_diffrn_reflns_number 3752
_diffrn_reflns_theta_full 74.09
_diffrn_reflns_theta_max 74.09
_diffrn_reflns_theta_min 4.01
_diffrn_standards_decay_% 3.5
_diffrn_standards_interval_count 250
_diffrn_standards_interval_time 120
_diffrn_standards_number 3
_exptl_absorpt_coefficient_mu 0.616
_exptl_absorpt_correction_T_max 0.9698
_exptl_absorpt_correction_T_min 0.8367
_exptl_absorpt_correction_type 'empirical via \y scan data'
_exptl_crystal_colour colorless
_exptl_crystal_density_diffrn 1.141
_exptl_crystal_density_method 'not measured'
_exptl_crystal_description 'triangle plate'
_exptl_crystal_F_000 320
_exptl_crystal_size_max 0.30
_exptl_crystal_size_mid 0.15
_exptl_crystal_size_min 0.05
_refine_diff_density_max 0.220
_refine_diff_density_min -0.199
_refine_diff_density_rms 0.045
_refine_ls_extinction_coef 0.0045(13)
_refine_ls_extinction_expression Fc^*^=kFc[1+0.001xFc^2^\l^3^/sin(2\q)]^-1/4^
_refine_ls_extinction_method SHELXL
_refine_ls_goodness_of_fit_ref 1.003
_refine_ls_hydrogen_treatment 'refined as riding atoms'
_refine_ls_matrix_type full
_refine_ls_number_parameters 225
_refine_ls_number_reflns 3466
_refine_ls_number_restraints 0
_refine_ls_restrained_S_all 1.003
_refine_ls_R_factor_all 0.1578
_refine_ls_R_factor_gt 0.0631
_refine_ls_shift/su_max 0.001
_refine_ls_shift/su_mean 0.000
_refine_ls_structure_factor_coef Fsqd
_refine_ls_weighting_details 'calc w=1/[\s^2^(Fo^2^)+(0.0906P)^2^+0.2482P] where P=(Fo^2^+2Fc^2^)/3'
_refine_ls_weighting_scheme calc
_refine_ls_wR_factor_gt 0.1615
_refine_ls_wR_factor_ref 0.2058
_reflns_number_gt 1642
_reflns_number_total 3466
_reflns_threshold_expression >2sigma(I)
_cod_data_source_file ol005998h_s3.cif
_cod_data_source_block hop1345
_cod_original_sg_symbol_H-M P-1
_cod_database_code 1507548

loop_
_symmetry_equiv_pos_as_xyz
'x, y, z'
'-x, -y, -z'

loop_
_atom_site_label
_atom_site_type_symbol
_atom_site_fract_x
_atom_site_fract_y
_atom_site_fract_z
_atom_site_U_iso_or_equiv
_atom_site_adp_type
_atom_site_occupancy
_atom_site_symmetry_multiplicity
_atom_site_calc_flag
_atom_site_refinement_flags
_atom_site_disorder_assembly
_atom_site_disorder_group
C1 C 0.0042(4) 0.2457(4) 0.4020(3) 0.0544(9) Uani 1 1 d . B .
H1 H -0.0886 0.1997 0.3820 0.065 Uiso 1 1 calc R . .
C2 C 0.1003(7) 0.1728(5) 0.5204(3) 0.1102(19) Uani 1 1 d . . .
H2 H 0.2316 0.1610 0.5277 0.132 Uiso 1 1 calc R A 1
C3A C 0.0076(7) 0.1227(5) 0.6178(3) 0.108(2) Uani 0.728(6) 1 d P B 1
H3A H 0.0816 0.0906 0.6898 0.130 Uiso 0.728(6) 1 calc PR B 1
C4A C -0.2005(11) 0.1087(5) 0.6322(6) 0.105(3) Uani 0.728(6) 1 d P B 1
H4A1 H -0.2048 0.0169 0.6567 0.125 Uiso 0.728(6) 1 calc PR B 1
H4A2 H -0.2726 0.1484 0.5556 0.125 Uiso 0.728(6) 1 calc PR B 1
C5A C -0.2834(7) 0.1808(4) 0.7330(4) 0.0973(17) Uani 0.728(6) 1 d P B 1
H5A1 H -0.3652 0.1324 0.7849 0.117 Uiso 0.728(6) 1 calc PR B 1
H5A2 H -0.1809 0.1870 0.7837 0.117 Uiso 0.728(6) 1 calc PR B 1
C3B C 0.0076(7) 0.1227(5) 0.6178(3) 0.108(2) Uani 0.27 1 d P B 2
H3B H -0.0046 0.0362 0.6377 0.130 Uiso 0.272(6) 1 calc PR B 2
C4B C -0.0685(17) 0.2126(16) 0.6861(9) 0.072(5) Uani 0.272(6) 1 d P B 2
H4B1 H -0.0852 0.3015 0.6365 0.086 Uiso 0.272(6) 1 calc PR B 2
H4B2 H 0.0145 0.2018 0.7560 0.086 Uiso 0.272(6) 1 calc PR B 2
C5B C -0.2834(7) 0.1808(4) 0.7330(4) 0.0973(17) Uani 0.27 1 d P B 2
H5B1 H -0.3151 0.1125 0.7003 0.117 Uiso 0.272(6) 1 calc PR B 2
H5B2 H -0.2934 0.1608 0.8213 0.117 Uiso 0.272(6) 1 calc PR B 2
C6A C -0.3936(6) 0.3133(4) 0.6726(4) 0.0875(15) Uani 0.693(6) 1 d P B 1
H6A1 H -0.4466 0.3615 0.7330 0.105 Uiso 0.693(6) 1 calc PR B 1
H6A2 H -0.4969 0.3082 0.6219 0.105 Uiso 0.693(6) 1 calc PR B 1
C7A C -0.2541(8) 0.3789(5) 0.5956(4) 0.0665(17) Uani 0.693(6) 1 d P B 1
H7A H -0.1668 0.4124 0.6303 0.080 Uiso 0.693(6) 1 calc PR B 1
C8A C -0.2605(6) 0.3873(4) 0.4725(3) 0.0789(14) Uani 0.693(6) 1 d P B 1
H8A H -0.3771 0.3972 0.4337 0.095 Uiso 0.693(6) 1 calc PR B 1
C6B C -0.3936(6) 0.3133(4) 0.6726(4) 0.0875(15) Uani 0.31 1 d P B 2
H6B1 H -0.3318 0.3818 0.6809 0.105 Uiso 0.307(6) 1 calc PR B 2
H6B2 H -0.5233 0.3313 0.7003 0.105 Uiso 0.307(6) 1 calc PR B 2
C7B C -0.3802(17) 0.2864(15) 0.5222(10) 0.085(5) Uani 0.307(6) 1 d P B 2
H7B H -0.4286 0.2307 0.4863 0.103 Uiso 0.307(6) 1 calc PR B 2
C8B C -0.2605(6) 0.3873(4) 0.4725(3) 0.0789(14) Uani 0.31 1 d P B 2
H8B H -0.3060 0.4677 0.4921 0.095 Uiso 0.307(6) 1 calc PR B 2
C9 C -0.0936(6) 0.3813(4) 0.4022(3) 0.0842(13) Uani 1 1 d . . .
H9A H -0.0072 0.4222 0.4353 0.101 Uiso 1 1 calc R B 1
H9B H -0.1279 0.4305 0.3186 0.101 Uiso 1 1 calc R B 1
O10 O 0.1483(3) 0.2466(2) 0.31152(17) 0.0613(7) Uani 1 1 d . . .
C11 C 0.0963(4) 0.2471(3) 0.1978(2) 0.0454(7) Uani 1 1 d . B .
O12 O -0.0621(3) 0.2475(3) 0.16889(19) 0.0649(7) Uani 1 1 d . . .
N13 N 0.2424(3) 0.2469(2) 0.1233(2) 0.0445(6) Uani 1 1 d . . .
C14 C 0.2232(4) 0.2386(3) -0.0037(3) 0.0512(8) Uani 1 1 d . B .
C141 C 0.1656(6) 0.1171(4) -0.0124(3) 0.0790(12) Uani 1 1 d . . .
H14A H 0.1720 0.1097 -0.0959 0.118 Uiso 1 1 calc R B .
H14B H 0.0377 0.1211 0.0147 0.118 Uiso 1 1 calc R . .
H14C H 0.2500 0.0422 0.0384 0.118 Uiso 1 1 calc R . .
C142 C 0.0956(7) 0.3568(4) -0.0793(3) 0.0890(14) Uani 1 1 d . . .
H14D H 0.1386 0.4332 -0.0739 0.134 Uiso 1 1 calc R B .
H14E H -0.0316 0.3636 -0.0502 0.134 Uiso 1 1 calc R . .
H14F H 0.0969 0.3505 -0.1631 0.134 Uiso 1 1 calc R . .
O15A O 0.384(3) 0.3028(17) -0.0545(16) 0.040(5) Uani 0.133(11) 1 d P B 1
C16A C 0.5209(5) 0.2524(5) 0.0313(4) 0.0863(18) Uani 0.133(11) 1 d P B 1
H16A H 0.6158 0.3046 0.0184 0.104 Uiso 0.133(11) 1 calc PR B 1
H16B H 0.5826 0.1637 0.0270 0.104 Uiso 0.133(11) 1 calc PR B 1
O15B O 0.4121(5) 0.2185(9) -0.0400(3) 0.093(2) Uani 0.867(11) 1 d P B 2
C16B C 0.5209(5) 0.2524(5) 0.0313(4) 0.0863(18) Uani 0.87 1 d P B 2
H16C H 0.5380 0.3397 -0.0063 0.104 Uiso 0.867(11) 1 calc PR B 2
H16D H 0.6451 0.1922 0.0411 0.104 Uiso 0.867(11) 1 calc PR B 2
C17 C 0.4368(4) 0.2514(3) 0.1541(3) 0.0500(8) Uani 1 1 d . B .
C171 C 0.4447(5) 0.3744(4) 0.1896(4) 0.0828(13) Uani 1 1 d . . .
H17A H 0.3718 0.4483 0.1310 0.124 Uiso 1 1 calc R B .
H17B H 0.5746 0.3815 0.1915 0.124 Uiso 1 1 calc R . .
H17C H 0.3927 0.3726 0.2692 0.124 Uiso 1 1 calc R . .
C172 C 0.5370(5) 0.1328(4) 0.2466(4) 0.0854(13) Uani 1 1 d . . .
H17D H 0.4800 0.1325 0.3246 0.128 Uiso 1 1 calc R B .
H17E H 0.6689 0.1340 0.2530 0.128 Uiso 1 1 calc R . .
H17F H 0.5268 0.0554 0.2217 0.128 Uiso 1 1 calc R . .

loop_
_atom_site_aniso_label
_atom_site_aniso_U_11
_atom_site_aniso_U_22
_atom_site_aniso_U_33
_atom_site_aniso_U_23
_atom_site_aniso_U_13
_atom_site_aniso_U_12
C1 0.0482(17) 0.087(3) 0.0375(16) -0.0237(16) 0.0161(13) -0.0270(17)
C2 0.116(4) 0.136(4) 0.045(2) -0.011(2) 0.017(2) 0.025(3)
C3A 0.109(4) 0.118(4) 0.046(2) 0.005(2) 0.017(2) 0.050(3)
C4A 0.155(6) 0.054(3) 0.099(5) -0.016(3) 0.073(4) -0.023(4)
C5A 0.133(4) 0.078(3) 0.065(2) -0.008(2) 0.058(3) -0.007(3)
C3B 0.109(4) 0.118(4) 0.046(2) 0.005(2) 0.017(2) 0.050(3)
C4B 0.064(8) 0.123(13) 0.015(5) -0.014(6) -0.005(5) 0.005(8)
C5B 0.133(4) 0.078(3) 0.065(2) -0.008(2) 0.058(3) -0.007(3)
C6A 0.080(3) 0.102(4) 0.063(2) -0.007(2) 0.035(2) -0.003(2)
C7A 0.099(4) 0.045(3) 0.057(3) -0.018(2) 0.032(3) -0.017(3)
C8A 0.081(3) 0.073(3) 0.057(2) 0.0028(19) 0.0227(19) 0.011(2)
C6B 0.080(3) 0.102(4) 0.063(2) -0.007(2) 0.035(2) -0.003(2)
C7B 0.071(8) 0.137(13) 0.046(7) -0.017(7) 0.006(6) -0.025(8)
C8B 0.081(3) 0.073(3) 0.057(2) 0.0028(19) 0.0227(19) 0.011(2)
C9 0.094(3) 0.101(3) 0.051(2) -0.016(2) 0.023(2) -0.014(3)
O10 0.0398(11) 0.114(2) 0.0382(11) -0.0293(12) 0.0096(9) -0.0240(12)
C11 0.0363(15) 0.070(2) 0.0342(14) -0.0153(13) 0.0067(12) -0.0181(14)
O12 0.0346(11) 0.120(2) 0.0506(13) -0.0320(13) 0.0086(9) -0.0282(12)
N13 0.0308(12) 0.0713(18) 0.0360(12) -0.0191(11) 0.0068(9) -0.0147(12)
C14 0.0450(17) 0.075(2) 0.0351(15) -0.0148(15) 0.0095(12) -0.0151(16)
C141 0.112(3) 0.071(3) 0.059(2) -0.027(2) -0.008(2) -0.015(2)
C142 0.132(4) 0.073(3) 0.050(2) -0.0001(19) -0.019(2) -0.014(3)
O15A 0.066(11) 0.017(10) 0.032(8) -0.005(7) 0.019(7) -0.004(8)
C16A 0.056(2) 0.153(5) 0.069(3) -0.045(3) 0.030(2) -0.047(3)
O15B 0.058(2) 0.184(6) 0.056(2) -0.055(3) 0.0288(17) -0.043(3)
C16B 0.056(2) 0.153(5) 0.069(3) -0.045(3) 0.030(2) -0.047(3)
C17 0.0330(15) 0.072(2) 0.0505(17) -0.0213(16) 0.0112(13) -0.0175(15)
C171 0.056(2) 0.094(3) 0.118(4) -0.050(3) 0.009(2) -0.032(2)
C172 0.0414(19) 0.094(3) 0.103(3) 0.007(2) -0.010(2) -0.011(2)

loop_
_atom_type_symbol
_atom_type_description
_atom_type_scat_dispersion_real
_atom_type_scat_dispersion_imag
_atom_type_scat_source
C C 0.0181 0.0091 'International Tables Vol C Tables 4.2.6.8 and 6.1.1.4'
H H 0.0000 0.0000 'International Tables Vol C Tables 4.2.6.8 and 6.1.1.4'
N N 0.0311 0.0180 'International Tables Vol C Tables 4.2.6.8 and 6.1.1.4'
O O 0.0492 0.0322 'International Tables Vol C Tables 4.2.6.8 and 6.1.1.4'

loop_
_geom_angle_atom_site_label_1
_geom_angle_atom_site_label_2
_geom_angle_atom_site_label_3
_geom_angle
O10 C1 C9 109.7(3)
O10 C1 C2 107.0(3)
C9 C1 C2 112.7(3)
C3A C2 C1 123.1(4)
C2 C3A C4A 131.5(5)
C3A C4A C5A 105.9(5)
C6A C5A C4A 108.4(4)
C5A C6A C7A 105.4(3)
C8A C7A C6A 117.3(5)
C7A C8A C9 121.7(5)
C8A C9 C1 112.3(3)
C11 O10 C1 117.3(2)
O12 C11 N13 125.2(3)
O12 C11 O10 123.4(2)
N13 C11 O10 111.4(2)
C11 N13 C14 121.3(2)
C11 N13 C17 126.8(2)
C14 N13 C17 111.9(2)
O15B C14 N13 102.0(2)
O15B C14 C142 114.0(4)
N13 C14 C142 112.5(3)
O15B C14 C141 103.9(4)
N13 C14 C141 112.4(3)
C142 C14 C141 111.4(3)
O15B C14 O15A 34.0(5)
N13 C14 O15A 97.3(8)
C142 C14 O15A 85.7(7)
C141 C14 O15A 134.6(8)
C16A O15A C14 103.8(10)
O15A C16A C17 109.2(8)
N13 C17 C171 112.7(3)
N13 C17 C172 113.1(3)
C171 C17 C172 111.7(3)
N13 C17 C16A 98.5(2)
C171 C17 C16A 109.7(3)
C172 C17 C16A 110.4(3)

loop_
_geom_bond_atom_site_label_1
_geom_bond_atom_site_label_2
_geom_bond_distance
C1 O10 1.452(3)
C1 C9 1.486(5)
C1 C2 1.489(5)
C2 C3A 1.350(6)
C3A C4A 1.561(8)
C4A C5A 1.572(6)
C5A C6A 1.491(6)
C6A C7A 1.518(6)
C7A C8A 1.382(6)
C8A C9 1.436(5)
O10 C11 1.355(3)
C11 O12 1.208(3)
C11 N13 1.344(3)
N13 C14 1.480(3)
N13 C17 1.484(3)
C14 O15B 1.411(4)
C14 C142 1.492(5)
C14 C141 1.504(5)
C14 O15A 1.53(2)
O15A C16A 1.34(2)
C16A C17 1.509(4)
C17 C171 1.503(5)
C17 C172 1.506(5)

loop_
_geom_torsion_atom_site_label_1
_geom_torsion_atom_site_label_2
_geom_torsion_atom_site_label_3
_geom_torsion_atom_site_label_4
_geom_torsion
O10 C1 C2 C3A -161.7(4)
C9 C1 C2 C3A 77.7(6)
C1 C2 C3A C4A 9.1(9)
C2 C3A C4A C5A -123.2(6)
C3A C4A C5A C6A 98.5(5)
C4A C5A C6A C7A -59.8(6)
C5A C6A C7A C8A 102.4(5)
C6A C7A C8A C9 -146.9(4)
C7A C8A C9 C1 87.3(5)
O10 C1 C9 C8A 168.8(3)
C2 C1 C9 C8A -72.2(5)
C9 C1 O10 C11 -89.2(3)
C2 C1 O10 C11 148.3(3)
C1 O10 C11 O12 0.4(5)
C1 O10 C11 N13 -179.5(3)
O12 C11 N13 C14 -4.0(5)
O10 C11 N13 C14 175.9(3)
O12 C11 N13 C17 177.5(3)
O10 C11 N13 C17 -2.6(4)
C11 N13 C14 O15B -170.2(4)
C17 N13 C14 O15B 8.5(5)
C11 N13 C14 C142 67.2(4)
C17 N13 C14 C142 -114.1(3)
C11 N13 C14 C141 -59.5(4)
C17 N13 C14 C141 119.2(3)
C11 N13 C14 O15A 155.6(7)
C17 N13 C14 O15A -25.7(7)
O15B C14 O15A C16A -59.4(11)
N13 C14 O15A C16A 41.3(11)
C142 C14 O15A C16A 153.4(11)
C141 C14 O15A C16A -90.5(14)
C14 O15A C16A C17 -43.8(13)
C11 N13 C17 C171 -62.8(4)
C14 N13 C17 C171 118.6(3)
C11 N13 C17 C172 65.1(4)
C14 N13 C17 C172 -113.5(3)
C11 N13 C17 C16A -178.4(3)
C14 N13 C17 C16A 3.0(4)
O15A C16A C17 N13 25.8(10)
O15A C16A C17 C171 -92.0(10)
O15A C16A C17 C172 144.4(10)
